data_4319338
loop_
_publ_author_name
'Francesco Tisato'
'Fiorenzo Refosco'
'Giuliano Bandoli'
'Giuseppe Pilloni'
'Benedetto Corain'

_publ_section_title
;
 Synthesis, Characterization, and Crystal Structure of the Water Soluble
 Copper(I) Complex with Trisulfonated Triphenylphosphine
;
_journal_name_full 'Inorganic Chemistry'
_journal_page_first 1394
_journal_page_last 1396
_journal_paper_doi 10.1021/ic0004378
_journal_volume 40
_journal_year 2001
_chemical_formula_sum 'C37 H37 Cu Na5 O23.5 P2 S6'
_chemical_formula_weight 1290.46
_chemical_name_systematic
; 
 ? 
;
_space_group_IT_number 12
_symmetry_cell_setting monoclinic
_symmetry_space_group_name_Hall '-C 2y'
_symmetry_space_group_name_H-M 'C 1 2/m 1'
_atom_sites_solution_hydrogens no
_atom_sites_solution_primary heavy
_atom_sites_solution_secondary difmap
_audit_creation_method SHELXL
_cell_angle_alpha 90.00
_cell_angle_beta 110.28(2)
_cell_angle_gamma 90.00
_cell_formula_units_Z 4
_cell_length_a 16.480(3)
_cell_length_b 28.321(6)
_cell_length_c 12.969(3)
_cell_measurement_reflns_used 50
_cell_measurement_temperature 293(2)
_cell_measurement_theta_max 14.1
_cell_measurement_theta_min 7.9
_cell_volume 5678(2)
_computing_cell_refinement 'P3/P4-PC V.4.27 (1991)'
_computing_data_collection 'P3/P4-PC V.4.27 (1991)'
_computing_data_reduction 'P3/P4-PC V.4.27 (1991)'
_computing_molecular_graphics 'SHELXTL/PC V.5.03 (Sheldrick, 1994)'
_computing_publication_material 'SHELXTL/PC V.5.03 (Sheldrick, 1994)'
_computing_structure_refinement 'SHELXL-93 (Sheldrick, 1993)'
_computing_structure_solution 'SHELXTL/PC V.5.03 (Sheldrick, 1994)'
_diffrn_ambient_temperature 293(2)
_diffrn_measurement_device 'Nicolet R3m/V'
_diffrn_measurement_method omega-2theta
_diffrn_radiation_monochromator graphite
_diffrn_radiation_source 'fine-focus sealed tube'
_diffrn_radiation_type MoK\a
_diffrn_radiation_wavelength 0.71073
_diffrn_reflns_av_R_equivalents 0.0560
_diffrn_reflns_av_sigmaI/netI 0.0368
_diffrn_reflns_limit_h_max 19
_diffrn_reflns_limit_h_min 0
_diffrn_reflns_limit_k_max 33
_diffrn_reflns_limit_k_min 0
_diffrn_reflns_limit_l_max 14
_diffrn_reflns_limit_l_min -15
_diffrn_reflns_number 5277
_diffrn_reflns_theta_max 25.07
_diffrn_reflns_theta_min 2.21
_diffrn_standards_decay_% 2.8
_diffrn_standards_interval_count 150
_diffrn_standards_number 2
_exptl_absorpt_coefficient_mu 0.774
_exptl_absorpt_correction_type none
_exptl_crystal_colour colorless
_exptl_crystal_density_diffrn 1.511
_exptl_crystal_description parallelepipeds
_exptl_crystal_F_000 2632
_exptl_crystal_size_max 0.4
_exptl_crystal_size_mid 0.3
_exptl_crystal_size_min 0.2
_refine_diff_density_max 1.408
_refine_diff_density_min -1.801
_refine_diff_density_rms 0.208
_refine_ls_extinction_coef 0.0014(7)
_refine_ls_extinction_expression Fc^*^=kFc[1+0.001xFc^2^\l^3^/sin(2\q)]^-1/4^
_refine_ls_extinction_method SHELXL
_refine_ls_goodness_of_fit_all 1.107
_refine_ls_goodness_of_fit_obs 1.175
_refine_ls_matrix_type full
_refine_ls_number_parameters 318
_refine_ls_number_reflns 5071
_refine_ls_number_restraints 0
_refine_ls_restrained_S_all 2.186
_refine_ls_restrained_S_obs 1.175
_refine_ls_R_factor_all 0.1323
_refine_ls_R_factor_obs 0.1060
_refine_ls_shift/esd_max 0.001
_refine_ls_shift/esd_mean 0.000
_refine_ls_structure_factor_coef Fsqd
_refine_ls_weighting_details 'w=1/[\s^2^(Fo^2^)+(0.2705P)^2^+95.3319P] where P=(Fo^2^+2Fc^2^)/3'
_refine_ls_weighting_scheme calc
_refine_ls_wR_factor_all 0.3895
_refine_ls_wR_factor_obs 0.3067
_reflns_number_observed 3840
_reflns_number_total 5100
_reflns_observed_criterion >2sigma(I)
_cod_data_source_file ic0004378.cif
_cod_data_source_block F.Tisato
_cod_depositor_comments
;
The following automatic conversions were performed:

'_exptl_absorpt_correction_type' tag value 'no' was replaced with
'none' value.

Automatic conversion script
Id: cif_fix_values 1646 2011-03-28 12:23:43Z adriana 

The following automatic conversions were performed:

'_refine_ls_weighting_scheme' value 'calc
w=1/[\s^2^(Fo^2^)+(0.2705P)^2^+95.3319P] where P=(Fo^2^+2Fc^2^)/3'
was changed to 'calc'. New tag '_refine_ls_weighting_details' was
created. The value of the new tag was set to
'w=1/[\s^2^(Fo^2^)+(0.2705P)^2^+95.3319P] where P=(Fo^2^+2Fc^2^)/3'.

Automatic conversion script
Id: cif_fix_values 3143 2015-03-26 13:38:13Z robertas 
;
_cod_original_cell_volume 5677.7(21)
_cod_original_formula_sum 'C37 H37 Cu Na5 O23.50 P2 S6'
_cod_database_code 4319338

loop_
_symmetry_equiv_pos_as_xyz
'x, y, z'
'-x, y, -z'
'x+1/2, y+1/2, z'
'-x+1/2, y+1/2, -z'
'-x, -y, -z'
'x, -y, z'
'-x+1/2, -y+1/2, -z'
'x+1/2, -y+1/2, z'

loop_
_atom_site_aniso_label
_atom_site_aniso_U_11
_atom_site_aniso_U_22
_atom_site_aniso_U_33
_atom_site_aniso_U_23
_atom_site_aniso_U_13
_atom_site_aniso_U_12
Cu 0.0300(9) 0.0255(9) 0.0320(9) 0.000 -0.0008(6) 0.000
P1 0.0252(12) 0.0239(11) 0.0275(11) -0.0015(8) 0.0010(9) -0.0013(8)
S1A 0.0287(12) 0.0383(13) 0.0402(13) -0.0090(9) 0.0128(10) -0.0030(9)
C1A 0.031(4) 0.031(4) 0.025(4) -0.004(3) 0.007(3) -0.001(3)
C2A 0.028(4) 0.031(4) 0.028(4) -0.001(3) 0.006(3) 0.003(3)
C3A 0.027(4) 0.039(5) 0.035(4) -0.006(4) 0.012(4) 0.000(4)
C4A 0.041(6) 0.062(7) 0.041(5) 0.017(5) 0.008(5) -0.005(5)
C5A 0.059(8) 0.097(11) 0.040(6) 0.035(7) -0.004(5) -0.014(7)
C6A 0.031(5) 0.072(8) 0.041(5) 0.015(5) -0.007(4) -0.012(5)
S1B 0.070(2) 0.0313(14) 0.058(2) 0.0106(12) 0.0135(14) 0.0157(12)
C1B 0.030(5) 0.031(5) 0.028(4) 0.001(3) 0.004(4) 0.000(3)
C2B 0.036(5) 0.029(4) 0.031(4) -0.002(4) 0.002(4) 0.000(4)
C3B 0.043(5) 0.033(5) 0.041(5) 0.005(4) 0.011(4) 0.007(4)
C4B 0.032(5) 0.051(6) 0.039(5) 0.011(4) -0.003(4) 0.002(4)
C5B 0.037(5) 0.058(7) 0.032(5) 0.003(4) -0.007(4) -0.004(5)
C6B 0.034(5) 0.038(5) 0.035(5) -0.003(4) 0.001(4) -0.002(4)
S1C 0.084(3) 0.043(2) 0.095(3) -0.030(2) 0.018(2) 0.010(2)
C1C 0.022(4) 0.039(5) 0.026(4) -0.008(3) 0.000(3) 0.000(3)
C2C 0.034(5) 0.031(5) 0.046(5) -0.009(4) 0.010(4) 0.002(4)
C3C 0.046(6) 0.044(6) 0.046(6) -0.017(5) -0.001(5) 0.010(5)
C4C 0.045(6) 0.077(9) 0.041(6) -0.016(6) 0.011(5) 0.009(6)
C5C 0.046(7) 0.103(11) 0.045(6) -0.004(7) 0.022(5) 0.002(7)
C6C 0.039(5) 0.059(7) 0.039(5) -0.003(5) 0.011(4) -0.004(5)

loop_
_atom_site_label
_atom_site_type_symbol
_atom_site_fract_x
_atom_site_fract_y
_atom_site_fract_z
_atom_site_U_iso_or_equiv
_atom_site_thermal_displace_type
_atom_site_occupancy
_atom_site_calc_flag
_atom_site_refinement_flags
_atom_site_disorder_group
Cu Cu 0.0000 0.21310(5) 0.5000 0.0322(6) Uani 1 d S .
P1 P 0.11411(14) 0.24771(7) 0.6301(2) 0.0277(6) Uani 1 d . .
S1A S 0.40731(14) 0.35363(9) 0.6517(2) 0.0355(7) Uani 1 d . .
O1A O 0.4046(6) 0.4044(3) 0.6599(7) 0.062(2) Uiso 1 d . .
O2A O 0.4370(6) 0.3308(3) 0.7570(7) 0.064(2) Uiso 1 d . .
O3A O 0.4539(6) 0.3417(3) 0.5791(7) 0.062(2) Uiso 1 d . .
C1A C 0.1774(6) 0.2866(3) 0.5755(7) 0.030(2) Uani 1 d . .
C2A C 0.2636(5) 0.2998(3) 0.6287(7) 0.030(2) Uani 1 d . .
H2AA H 0.2969(5) 0.2848(3) 0.6934(7) 0.036 Uiso 1 calc R .
C3A C 0.2989(6) 0.3352(3) 0.5841(7) 0.033(2) Uani 1 d . .
C4A C 0.2510(7) 0.3586(4) 0.4891(9) 0.050(3) Uani 1 d . .
H4AA H 0.2755(7) 0.3830(4) 0.4620(9) 0.059 Uiso 1 calc R .
C5A C 0.1680(9) 0.3455(6) 0.4359(10) 0.071(4) Uani 1 d . .
H5AA H 0.1359(9) 0.3603(6) 0.3705(10) 0.085 Uiso 1 calc R .
C6A C 0.1298(7) 0.3097(5) 0.4783(9) 0.053(3) Uani 1 d . .
H6AA H 0.0725(7) 0.3013(5) 0.4415(9) 0.063 Uiso 1 calc R .
S1B S 0.2410(2) 0.07196(9) 0.7900(3) 0.0553(9) Uani 1 d . .
O1B O 0.2064(12) 0.0565(7) 0.8698(15) 0.088(5) Uiso 0.67 d P .
O2B O 0.3181(12) 0.0521(7) 0.8528(15) 0.085(5) Uiso 0.67 d P .
O3B O 0.1909(11) 0.0611(6) 0.6838(12) 0.068(4) Uiso 0.67 d P .
C1B C 0.1897(6) 0.2111(3) 0.7351(7) 0.031(2) Uani 1 d . .
C2B C 0.1877(6) 0.1625(3) 0.7231(7) 0.034(2) Uani 1 d . .
H2BA H 0.1485(6) 0.1486(3) 0.6607(7) 0.041 Uiso 1 calc R .
C3B C 0.2440(7) 0.1347(4) 0.8039(8) 0.040(2) Uani 1 d . .
C4B C 0.3005(6) 0.1541(4) 0.8975(8) 0.045(2) Uani 1 d . .
H4BA H 0.3383(6) 0.1348(4) 0.9507(8) 0.054 Uiso 1 calc R .
C5B C 0.3015(7) 0.2018(4) 0.9131(8) 0.047(3) Uani 1 d . .
H5BA H 0.3392(7) 0.2150(4) 0.9776(8) 0.057 Uiso 1 calc R .
C6B C 0.2460(6) 0.2308(4) 0.8325(8) 0.039(2) Uani 1 d . .
H6BA H 0.2465(6) 0.2632(4) 0.8435(8) 0.046 Uiso 1 calc R .
S1C S 0.0674(3) 0.42598(12) 0.7782(4) 0.0777(12) Uani 1 d . .
O1C O -0.0130(12) 0.4446(7) 0.7229(15) 0.090(5) Uiso 0.67 d P .
O2C O 0.1106(21) 0.4351(11) 0.7093(25) 0.137(9) Uiso 0.67 d P .
O3C O 0.0863(16) 0.4406(8) 0.8947(19) 0.112(7) Uiso 0.67 d P .
C1C C 0.0784(5) 0.2880(3) 0.7160(7) 0.032(2) Uani 1 d . .
C2C C 0.0908(6) 0.3366(3) 0.7171(8) 0.038(2) Uani 1 d . .
H2CA H 0.1219(6) 0.3501(3) 0.6769(8) 0.046 Uiso 1 calc R .
C3C C 0.0558(7) 0.3649(4) 0.7797(9) 0.050(3) Uani 1 d . .
C4C C 0.0099(7) 0.3450(5) 0.8396(9) 0.055(3) Uani 1 d . .
H4CA H -0.0135(7) 0.3642(5) 0.8804(9) 0.066 Uiso 1 calc R .
C5C C -0.0011(8) 0.2979(6) 0.8390(10) 0.063(4) Uani 1 d . .
H5CA H -0.0323(8) 0.2846(6) 0.8793(10) 0.076 Uiso 1 calc R .
C6C C 0.0342(7) 0.2686(4) 0.7780(8) 0.046(2) Uani 1 d . .
H6CA H 0.0276(7) 0.2360(4) 0.7795(8) 0.055 Uiso 1 calc R .
CS1 C 0.3211(17) 0.3679(10) 0.9235(21) 0.061(6) Uiso 0.50 d P .
OS1 O 0.3836(21) 0.3356(12) 1.0030(27) 0.127(10) Uiso 0.50 d P .
CS2 C 0.3776(25) 0.4022(15) 0.8912(32) 0.095(10) Uiso 0.50 d P .
Na1 Na 0.0988(6) 0.0000 0.6030(8) 0.132(3) Uiso 1.50 d SP .
Na2 Na 0.0000 0.5000 1.0000 0.146(7) Uiso 1 d S .
Na3 Na -0.0781(9) 0.5000 0.8093(12) 0.124(4) Uiso 1 d S .
Na4 Na 0.5000 0.4404(5) 0.5000 0.131(4) Uiso 1 d S .
Na5 Na 0.1558(19) 0.0000 0.4538(24) 0.137(9) Uiso 0.50 d SP .
Na6 Na 0.1048(21) 0.0000 0.8901(27) 0.144(10) Uiso 0.50 d SP .
O1'B O 0.1608(24) 0.0567(13) 0.8102(31) 0.085(9) Uiso 0.33 d P .
O1'C O 0.0270(36) 0.4380(18) 0.6640(42) 0.128(15) Uiso 0.33 d P .
O2'B O 0.3394(18) 0.0617(10) 0.8139(23) 0.060(6) Uiso 0.33 d P .
O2'C O 0.1269(25) 0.4419(13) 0.8725(29) 0.085(9) Uiso 0.33 d P .
O3'B O 0.2264(18) 0.0610(9) 0.6717(20) 0.051(6) Uiso 0.33 d P .
O3'C O 0.1495(21) 0.4335(11) 0.7555(26) 0.064(7) Uiso 0.33 d P .
OW1 O 0.2080(33) 0.0000 1.0775(41) 0.138(16) Uiso 0.50 d SP .
OW2 O 0.0080(48) 0.0000 0.7288(60) 0.098(20) Uiso 0.25 d SP .
OW3 O 0.0838(41) 0.4672(23) 0.4979(51) 0.122(19) Uiso 0.25 d P .
OW4 O 0.1510(40) 0.5000 0.6226(51) 0.079(15) Uiso 0.25 d SP .
OW5 O 0.1413(9) 0.5000 1.0042(12) 0.070(3) Uiso 1 d S .
OW6 O 0.2034(10) 0.5000 0.9926(13) 0.079(4) Uiso 1 d S .
OW7 O -0.1211(12) 0.5000 0.7216(17) 0.100(5) Uiso 1 d S .
OW8 O 0.2799(46) 0.4685(25) 0.7085(59) 0.141(23) Uiso 0.25 d P .

loop_
_atom_type_symbol
_atom_type_description
_atom_type_scat_dispersion_real
_atom_type_scat_dispersion_imag
_atom_type_scat_source
C C 0.0033 0.0016 'International Tables Vol C Tables 4.2.6.8 and 6.1.1.4'
H H 0.0000 0.0000 'International Tables Vol C Tables 4.2.6.8 and 6.1.1.4'
O O 0.0106 0.0060 'International Tables Vol C Tables 4.2.6.8 and 6.1.1.4'
Na Na 0.0362 0.0249 'International Tables Vol C Tables 4.2.6.8 and 6.1.1.4'
P P 0.1023 0.0942 'International Tables Vol C Tables 4.2.6.8 and 6.1.1.4'
S S 0.1246 0.1234 'International Tables Vol C Tables 4.2.6.8 and 6.1.1.4'
Cu Cu 0.3201 1.2651 'International Tables Vol C Tables 4.2.6.8 and 6.1.1.4'

loop_
_geom_angle_atom_site_label_1
_geom_angle_atom_site_label_2
_geom_angle_atom_site_label_3
_geom_angle
_geom_angle_site_symmetry_1
_geom_angle_site_symmetry_3
_geom_angle_publ_flag
O3A Cu O3A 87.0(5) 8_455 7_556 ?
O3A Cu P1 107.3(2) 8_455 . ?
O3A Cu P1 109.3(2) 7_556 . ?
O3A Cu P1 109.3(2) 8_455 2_556 ?
O3A Cu P1 107.3(2) 7_556 2_556 ?
P1 Cu P1 128.78(13) . 2_556 ?
C1B P1 C1A 107.5(4) . . ?
C1B P1 C1C 100.4(4) . . ?
C1A P1 C1C 102.0(4) . . ?
C1B P1 Cu 119.2(3) . . ?
C1A P1 Cu 114.3(3) . . ?
C1C P1 Cu 111.4(3) . . ?
O2A S1A O1A 112.8(5) . . ?
O2A S1A O3A 115.6(5) . . ?
O1A S1A O3A 108.5(5) . . ?
O2A S1A C3A 106.9(5) . . ?
O1A S1A C3A 106.1(5) . . ?
O3A S1A C3A 106.3(5) . . ?
S1A O3A Cu 146.9(6) . 7_556 ?
C6A C1A C2A 118.6(9) . . ?
C6A C1A P1 114.6(7) . . ?
C2A C1A P1 126.2(7) . . ?
C3A C2A C1A 119.3(8) . . ?
C4A C3A C2A 121.9(9) . . ?
C4A C3A S1A 117.8(8) . . ?
C2A C3A S1A 120.3(7) . . ?
C5A C4A C3A 119.2(10) . . ?
C4A C5A C6A 120.6(10) . . ?
C1A C6A C5A 120.4(9) . . ?
O2B S1B O3B 128.0(11) . . ?
O2B S1B O1B 87.9(11) . . ?
O3B S1B O1B 114.2(11) . . ?
O2B S1B O1'B 118.0(17) . . ?
O3B S1B O1'B 81.4(16) . . ?
O1B S1B O1'B 34.7(13) . . ?
O2B S1B O3'B 108.1(13) . . ?
O3B S1B O3'B 25.9(10) . . ?
O1B S1B O3'B 136.2(13) . . ?
O1'B S1B O3'B 106.3(18) . . ?
O2B S1B O2'B 28.9(11) . . ?
O3B S1B O2'B 112.2(13) . . ?
O1B S1B O2'B 116.7(14) . . ?
O1'B S1B O2'B 145.8(19) . . ?
O3'B S1B O2'B 87.3(15) . . ?
O2B S1B C3B 111.2(9) . . ?
O3B S1B C3B 108.1(7) . . ?
O1B S1B C3B 103.8(8) . . ?
O1'B S1B C3B 105.3(14) . . ?
O3'B S1B C3B 107.4(10) . . ?
O2'B S1B C3B 100.0(11) . . ?
O1'B O1B S1B 77.9(28) . . ?
O1'B O1B Na6 71.4(29) . . ?
S1B O1B Na6 139.6(14) . . ?
O2'B O2B S1B 90.2(29) . . ?
O2'B O2B Na3 62.9(27) . 3_545 ?
S1B O2B Na3 133.0(12) . 3_545 ?
O3'B O3B S1B 87.9(30) . . ?
O3'B O3B Na1 112.9(31) . . ?
S1B O3B Na1 134.3(10) . . ?
C2B C1B C6B 118.6(8) . . ?
C2B C1B P1 119.9(7) . . ?
C6B C1B P1 121.3(7) . . ?
C3B C2B C1B 119.9(9) . . ?
C4B C3B C2B 121.2(9) . . ?
C4B C3B S1B 118.5(8) . . ?
C2B C3B S1B 120.2(8) . . ?
C3B C4B C5B 120.0(9) . . ?
C4B C5B C6B 120.1(9) . . ?
C5B C6B C1B 120.1(9) . . ?
O2C S1C O2'C 98.7(22) . . ?
O2C S1C O1C 102.5(16) . . ?
O2'C S1C O1C 127.6(18) . . ?
O2C S1C O1'C 55.6(22) . . ?
O2'C S1C O1'C 141.7(27) . . ?
O1C S1C O1'C 49.7(21) . . ?
O2C S1C O3C 130.3(17) . . ?
O2'C S1C O3C 32.9(16) . . ?
O1C S1C O3C 104.3(12) . . ?
O1'C S1C O3C 146.9(22) . . ?
O2C S1C O3'C 28.3(15) . . ?
O2'C S1C O3'C 73.0(21) . . ?
O1C S1C O3'C 128.0(15) . . ?
O1'C S1C O3'C 83.8(24) . . ?
O3C S1C O3'C 105.9(16) . . ?
O2C S1C C3C 106.4(14) . . ?
O2'C S1C C3C 111.6(16) . . ?
O1C S1C C3C 107.4(9) . . ?
O1'C S1C C3C 103.5(21) . . ?
O3C S1C C3C 104.4(10) . . ?
O3'C S1C C3C 104.7(12) . . ?
O2C S1C Na3 122.1(13) . . ?
O2'C S1C Na3 90.5(17) . . ?
O1C S1C Na3 38.1(8) . . ?
O1'C S1C Na3 83.1(22) . . ?
O3C S1C Na3 66.9(10) . . ?
O3'C S1C Na3 132.5(12) . . ?
C3C S1C Na3 122.7(5) . . ?
O1'C O1C S1C 68.0(28) . . ?
O1'C O1C Na3 148.1(30) . . ?
S1C O1C Na3 121.1(11) . . ?
O3'C O2C O1'C 152.8(56) . . ?
O3'C O2C S1C 87.7(41) . . ?
O1'C O2C S1C 65.8(27) . . ?
O2'C O3C S1C 64.2(32) . . ?
O2'C O3C Na2 138.7(38) . . ?
S1C O3C Na2 133.4(13) . . ?
C6C C1C C2C 119.8(9) . . ?
C6C C1C P1 117.0(8) . . ?
C2C C1C P1 123.2(7) . . ?
C1C C2C C3C 118.9(10) . . ?
C4C C3C C2C 120.7(11) . . ?
C4C C3C S1C 119.7(9) . . ?
C2C C3C S1C 119.6(10) . . ?
C5C C4C C3C 120.0(11) . . ?
C4C C5C C6C 120.5(12) . . ?
C1C C6C C5C 120.1(11) . . ?
OS1 CS1 CS2 104.1(25) . . ?
O3B Na1 O3B 97.5(9) . 6 ?
O3B Na1 Na4 173.8(6) . 3_445 ?
O3B Na1 Na4 86.4(5) 6 3_445 ?
O3B Na1 Na4 86.4(5) . 7_556 ?
O3B Na1 Na4 173.8(6) 6 7_556 ?
Na4 Na1 Na4 89.3(6) 3_445 7_556 ?
O3B Na1 Na5 89.2(7) . . ?
O3B Na1 Na5 89.2(7) 6 . ?
Na4 Na1 Na5 86.1(6) 3_445 . ?
Na4 Na1 Na5 86.1(6) 7_556 . ?
O3B Na1 OW2 98.5(12) . . ?
O3B Na1 OW2 98.5(12) 6 . ?
Na4 Na1 OW2 85.5(12) 3_445 . ?
Na4 Na1 OW2 85.5(12) 7_556 . ?
Na5 Na1 OW2 168.1(18) . . ?
O3B Na1 O3'B 13.3(6) . . ?
O3B Na1 O3'B 90.9(7) 6 . ?
Na4 Na1 O3'B 163.5(7) 3_445 . ?
Na4 Na1 O3'B 92.0(6) 7_556 . ?
Na5 Na1 O3'B 77.6(8) . . ?
OW2 Na1 O3'B 111.0(13) . . ?
O3B Na1 O3'B 90.9(7) . 6 ?
O3B Na1 O3'B 13.3(6) 6 6 ?
Na4 Na1 O3'B 92.0(6) 3_445 6 ?
Na4 Na1 O3'B 163.5(7) 7_556 6 ?
Na5 Na1 O3'B 77.6(8) . 6 ?
OW2 Na1 O3'B 111.0(13) . 6 ?
O3'B Na1 O3'B 82.2(12) . 6 ?
O3B Na1 O1'B 38.8(8) . . ?
O3B Na1 O1'B 91.6(9) 6 . ?
Na4 Na1 O1'B 146.3(8) 3_445 . ?
Na4 Na1 O1'B 94.4(8) 7_556 . ?
Na5 Na1 O1'B 127.6(9) . . ?
OW2 Na1 O1'B 61.4(15) . . ?
O3'B Na1 O1'B 50.1(9) . . ?
O3'B Na1 O1'B 93.7(9) 6 . ?
O3B Na1 O1'B 91.6(9) . 6 ?
O3B Na1 O1'B 38.8(8) 6 6 ?
Na4 Na1 O1'B 94.4(8) 3_445 6 ?
Na4 Na1 O1'B 146.3(8) 7_556 6 ?
Na5 Na1 O1'B 127.6(9) . 6 ?
OW2 Na1 O1'B 61.4(15) . 6 ?
O3'B Na1 O1'B 93.7(9) . 6 ?
O3'B Na1 O1'B 50.1(9) 6 6 ?
O1'B Na1 O1'B 65.0(14) . 6 ?
O3B Na1 Na1 130.9(4) . 5_556 ?
O3B Na1 Na1 130.9(4) 6 5_556 ?
Na4 Na1 Na1 44.6(3) 3_445 5_556 ?
Na4 Na1 Na1 44.6(3) 7_556 5_556 ?
Na5 Na1 Na1 84.5(8) . 5_556 ?
OW2 Na1 Na1 83.7(17) . 5_556 ?
O3'B Na1 Na1 134.3(6) . 5_556 ?
O3'B Na1 Na1 134.3(6) 6 5_556 ?
O1'B Na1 Na1 129.6(8) . 5_556 ?
O1'B Na1 Na1 129.6(8) 6 5_556 ?
O3B Na1 Na6 76.0(6) . . ?
O3B Na1 Na6 76.0(6) 6 . ?
Na4 Na1 Na6 109.7(4) 3_445 . ?
Na4 Na1 Na6 109.7(4) 7_556 . ?
Na5 Na1 Na6 157.3(9) . . ?
OW2 Na1 Na6 34.6(17) . . ?
O3'B Na1 Na6 85.4(7) . . ?
O3'B Na1 Na6 85.4(7) 6 . ?
O1'B Na1 Na6 38.0(7) . . ?
O1'B Na1 Na6 38.0(7) 6 . ?
Na1 Na1 Na6 118.3(7) 5_556 . ?
OW5 Na2 OW5 180.0 5_567 . ?
OW5 Na2 Na3 101.8(5) 5_567 5_567 ?
OW5 Na2 Na3 78.2(5) . 5_567 ?
OW5 Na2 Na3 78.2(5) 5_567 . ?
OW5 Na2 Na3 101.8(5) . . ?
Na3 Na2 Na3 180.000(2) 5_567 . ?
OW5 Na2 O3C 48.9(5) 5_567 2_557 ?
OW5 Na2 O3C 131.1(5) . 2_557 ?
Na3 Na2 O3C 71.2(5) 5_567 2_557 ?
Na3 Na2 O3C 108.8(5) . 2_557 ?
OW5 Na2 O3C 131.1(5) 5_567 . ?
OW5 Na2 O3C 48.9(5) . . ?
Na3 Na2 O3C 108.8(5) 5_567 . ?
Na3 Na2 O3C 71.2(5) . . ?
O3C Na2 O3C 107.3(10) 2_557 . ?
OW5 Na2 O3C 48.9(5) 5_567 5_567 ?
OW5 Na2 O3C 131.1(5) . 5_567 ?
Na3 Na2 O3C 71.2(5) 5_567 5_567 ?
Na3 Na2 O3C 108.8(5) . 5_567 ?
O3C Na2 O3C 72.7(10) 2_557 5_567 ?
O3C Na2 O3C 180.000(5) . 5_567 ?
OW5 Na2 O3C 131.1(5) 5_567 6_565 ?
OW5 Na2 O3C 48.9(5) . 6_565 ?
Na3 Na2 O3C 108.8(5) 5_567 6_565 ?
Na3 Na2 O3C 71.2(5) . 6_565 ?
O3C Na2 O3C 180.000(3) 2_557 6_565 ?
O3C Na2 O3C 72.7(10) . 6_565 ?
O3C Na2 O3C 107.3(10) 5_567 6_565 ?
OW7 Na3 O2'B 81.3(11) . 3_455 ?
OW7 Na3 O2'B 81.3(11) . 8_455 ?
O2'B Na3 O2'B 103.4(16) 3_455 8_455 ?
OW7 Na3 Na2 174.1(15) . . ?
O2'B Na3 Na2 95.1(8) 3_455 . ?
O2'B Na3 Na2 95.1(8) 8_455 . ?
OW7 Na3 O1C 75.5(10) . . ?
O2'B Na3 O1C 154.9(11) 3_455 . ?
O2'B Na3 O1C 82.8(9) 8_455 . ?
Na2 Na3 O1C 108.7(6) . . ?
OW7 Na3 O1C 75.5(10) . 6_565 ?
O2'B Na3 O1C 82.8(9) 3_455 6_565 ?
O2'B Na3 O1C 154.9(11) 8_455 6_565 ?
Na2 Na3 O1C 108.7(6) . 6_565 ?
O1C Na3 O1C 82.1(10) . 6_565 ?
OW7 Na3 O2B 89.3(12) . 3_455 ?
O2'B Na3 O2B 17.7(7) 3_455 3_455 ?
O2'B Na3 O2B 89.2(11) 8_455 3_455 ?
Na2 Na3 O2B 86.0(6) . 3_455 ?
O1C Na3 O2B 163.8(9) . 3_455 ?
O1C Na3 O2B 100.1(7) 6_565 3_455 ?
OW7 Na3 O2B 89.3(12) . 8_455 ?
O2'B Na3 O2B 89.2(11) 3_455 8_455 ?
O2'B Na3 O2B 17.7(7) 8_455 8_455 ?
Na2 Na3 O2B 86.0(6) . 8_455 ?
O1C Na3 O2B 100.1(7) . 8_455 ?
O1C Na3 O2B 163.8(9) 6_565 8_455 ?
O2B Na3 O2B 73.4(10) 3_455 8_455 ?
OW7 Na3 OW5 124.0(14) . 5_567 ?
O2'B Na3 OW5 65.5(9) 3_455 5_567 ?
O2'B Na3 OW5 65.5(9) 8_455 5_567 ?
Na2 Na3 OW5 50.1(4) . 5_567 ?
O1C Na3 OW5 136.9(5) . 5_567 ?
O1C Na3 OW5 136.9(5) 6_565 5_567 ?
O2B Na3 OW5 48.9(5) 3_455 5_567 ?
O2B Na3 OW5 48.9(5) 8_455 5_567 ?
OW7 Na3 S1C 96.1(10) . 6_565 ?
O2'B Na3 S1C 88.9(8) 3_455 6_565 ?
O2'B Na3 S1C 166.8(9) 8_455 6_565 ?
Na2 Na3 S1C 88.4(4) . 6_565 ?
O1C Na3 S1C 84.0(6) . 6_565 ?
O1C Na3 S1C 20.8(5) 6_565 6_565 ?
O2B Na3 S1C 103.8(5) 3_455 6_565 ?
O2B Na3 S1C 173.9(7) 8_455 6_565 ?
OW5 Na3 S1C 125.2(4) 5_567 6_565 ?
OW7 Na3 S1C 96.1(10) . . ?
O2'B Na3 S1C 166.8(9) 3_455 . ?
O2'B Na3 S1C 88.9(8) 8_455 . ?
Na2 Na3 S1C 88.4(4) . . ?
O1C Na3 S1C 20.8(4) . . ?
O1C Na3 S1C 84.0(6) 6_565 . ?
O2B Na3 S1C 173.9(7) 3_455 . ?
O2B Na3 S1C 103.8(5) 8_455 . ?
OW5 Na3 S1C 125.2(4) 5_567 . ?
S1C Na3 S1C 78.5(3) 6_565 . ?
Na1 Na4 Na1 90.7(6) 3 7_556 ?
Na1 Na4 Na5 87.6(6) 3 7_556 ?
Na1 Na4 Na5 47.2(5) 7_556 7_556 ?
Na1 Na4 Na5 47.2(5) 3 3 ?
Na1 Na4 Na5 87.6(6) 7_556 3 ?
Na5 Na4 Na5 118.4(7) 7_556 3 ?
Na1 Na4 Na4 45.4(3) 3 5_666 ?
Na1 Na4 Na4 45.4(3) 7_556 5_666 ?
Na5 Na4 Na4 59.2(3) 7_556 5_666 ?
Na5 Na4 Na4 59.2(3) 3 5_666 ?
Na1 Na5 OW8 161.5(15) . 4_546 ?
Na1 Na5 OW8 161.5(15) . 7_556 ?
OW8 Na5 OW8 37.0(30) 4_546 7_556 ?
Na1 Na5 OW2 98.2(17) . 5_556 ?
OW8 Na5 OW2 82.8(21) 4_546 5_556 ?
OW8 Na5 OW2 82.8(21) 7_556 5_556 ?
Na1 Na5 Na4 46.7(5) . 3_445 ?
OW8 Na5 Na4 119.5(16) 4_546 3_445 ?
OW8 Na5 Na4 144.9(18) 7_556 3_445 ?
OW2 Na5 Na4 65.6(13) 5_556 3_445 ?
Na1 Na5 Na4 46.7(5) . 7_556 ?
OW8 Na5 Na4 144.9(18) 4_546 7_556 ?
OW8 Na5 Na4 119.5(16) 7_556 7_556 ?
OW2 Na5 Na4 65.6(13) 5_556 7_556 ?
Na4 Na5 Na4 61.6(7) 3_445 7_556 ?
Na1 Na5 Na1 58.4(7) . 5_556 ?
OW8 Na5 Na1 120.4(17) 4_546 5_556 ?
OW8 Na5 Na1 120.4(17) 7_556 5_556 ?
OW2 Na5 Na1 39.8(15) 5_556 5_556 ?
Na4 Na5 Na1 36.9(4) 3_445 5_556 ?
Na4 Na5 Na1 36.9(4) 7_556 5_556 ?
OW2 Na6 O1'B 80.7(19) . . ?
OW2 Na6 O1'B 80.7(19) . 6 ?
O1'B Na6 O1'B 89.9(21) . 6 ?
OW2 Na6 O1B 101.8(18) . . ?
O1'B Na6 O1B 21.3(9) . . ?
O1'B Na6 O1B 90.7(14) 6 . ?
OW2 Na6 O1B 101.8(18) . 6 ?
O1'B Na6 O1B 90.7(14) . 6 ?
O1'B Na6 O1B 21.3(9) 6 6 ?
O1B Na6 O1B 83.8(14) . 6 ?
OW2 Na6 OW1 176.7(27) . . ?
O1'B Na6 OW1 101.6(16) . . ?
O1'B Na6 OW1 101.6(16) 6 . ?
O1B Na6 OW1 80.6(13) . . ?
O1B Na6 OW1 80.6(13) 6 . ?
OW2 Na6 OW6 142.3(23) . 7_557 ?
O1'B Na6 OW6 73.0(13) . 7_557 ?
O1'B Na6 OW6 73.0(13) 6 7_557 ?
O1B Na6 OW6 53.2(8) . 7_557 ?
O1B Na6 OW6 53.2(8) 6 7_557 ?
OW1 Na6 OW6 40.9(13) . 7_557 ?
OW2 Na6 Na1 42.7(20) . . ?
O1'B Na6 Na1 54.1(11) . . ?
O1'B Na6 Na1 54.1(11) 6 . ?
O1B Na6 Na1 70.4(9) . . ?
O1B Na6 Na1 70.4(9) 6 . ?
OW1 Na6 Na1 140.5(17) . . ?
OW6 Na6 Na1 99.6(9) 7_557 . ?
O1B O1'B S1B 67.4(27) . . ?
O1B O1'B Na6 87.3(31) . . ?
S1B O1'B Na6 143.7(24) . . ?
O1B O1'B Na1 135.5(34) . . ?
S1B O1'B Na1 92.6(16) . . ?
Na6 O1'B Na1 87.9(13) . . ?
O1C O1'C O2C 117.2(45) . . ?
O1C O1'C S1C 62.3(25) . . ?
O2C O1'C S1C 58.6(26) . . ?
O2B O2'B S1B 60.9(25) . . ?
O2B O2'B Na3 99.4(31) . 3_545 ?
S1B O2'B Na3 137.6(17) . 3_545 ?
O3C O2'C S1C 83.0(37) . . ?
O3C O2'C O3'C 140.2(45) . . ?
S1C O2'C O3'C 57.4(18) . . ?
O3B O3'B S1B 66.1(27) . . ?
O3B O3'B Na1 53.7(27) . . ?
S1B O3'B Na1 108.0(14) . . ?
O2C O3'C S1C 64.0(37) . . ?
O2C O3'C O2'C 109.4(45) . . ?
S1C O3'C O2'C 49.6(16) . . ?
Na6 OW2 Na1 102.7(29) . . ?
Na6 OW2 Na5 163.7(35) . 5_556 ?
Na1 OW2 Na5 93.6(23) . 5_556 ?
OW6 OW5 Na2 171.3(14) . . ?
OW6 OW5 Na3 137.1(13) . 5_567 ?
Na2 OW5 Na3 51.6(4) . 5_567 ?
OW5 OW6 Na6 144.1(15) . 7_557 ?
OW8 OW8 Na5 71.5(15) 6_565 7_556 ?

loop_
_geom_bond_atom_site_label_1
_geom_bond_atom_site_label_2
_geom_bond_distance
_geom_bond_site_symmetry_2
_geom_bond_publ_flag
Cu O3A 2.140(9) 8_455 ?
Cu O3A 2.140(9) 7_556 ?
Cu P1 2.268(2) . ?
Cu P1 2.268(2) 2_556 ?
P1 C1B 1.818(9) . ?
P1 C1A 1.821(9) . ?
P1 C1C 1.829(9) . ?
S1A O2A 1.435(9) . ?
S1A O1A 1.443(10) . ?
S1A O3A 1.446(9) . ?
S1A C3A 1.774(9) . ?
O3A Cu 2.140(9) 7_556 ?
C1A C6A 1.394(13) . ?
C1A C2A 1.398(12) . ?
C2A C3A 1.383(13) . ?
C3A C4A 1.381(14) . ?
C4A C5A 1.35(2) . ?
C5A C6A 1.40(2) . ?
S1B O2B 1.37(2) . ?
S1B O3B 1.37(2) . ?
S1B O1B 1.41(2) . ?
S1B O1'B 1.50(4) . ?
S1B O3'B 1.50(3) . ?
S1B O2'B 1.57(3) . ?
S1B C3B 1.784(10) . ?
O1B O1'B 0.87(3) . ?
O1B Na6 2.40(3) . ?
O2B O2'B 0.76(3) . ?
O2B Na3 2.47(2) 3_545 ?
O3B O3'B 0.66(3) . ?
O3B Na1 2.30(2) . ?
C1B C2B 1.386(13) . ?
C1B C6B 1.398(12) . ?
C2B C3B 1.380(13) . ?
C3B C4B 1.363(15) . ?
C4B C5B 1.37(2) . ?
C5B C6B 1.392(14) . ?
S1C O2C 1.35(3) . ?
S1C O2'C 1.35(4) . ?
S1C O1C 1.37(2) . ?
S1C O1'C 1.44(5) . ?
S1C O3C 1.49(2) . ?
S1C O3'C 1.50(3) . ?
S1C C3C 1.742(12) . ?
S1C Na3 3.314(12) . ?
O1C O1'C 1.18(5) . ?
O1C Na3 2.39(2) . ?
O2C O3'C 0.71(4) . ?
O2C O1'C 1.30(5) . ?
O3C O2'C 0.82(4) . ?
O3C Na2 2.84(2) . ?
C1C C6C 1.374(14) . ?
C1C C2C 1.390(13) . ?
C2C C3C 1.399(15) . ?
C3C C4C 1.38(2) . ?
C4C C5C 1.35(2) . ?
C5C C6C 1.40(2) . ?
CS1 OS1 1.49(4) . ?
CS1 CS2 1.50(5) . ?
Na1 O3B 2.30(2) 6 ?
Na1 Na4 2.404(13) 3_445 ?
Na1 Na4 2.404(13) 7_556 ?
Na1 Na5 2.43(3) . ?
Na1 OW2 2.57(7) . ?
Na1 O3'B 2.63(3) . ?
Na1 O3'B 2.63(3) 6 ?
Na1 O1'B 2.99(4) . ?
Na1 O1'B 2.99(4) 6 ?
Na1 Na1 3.42(2) 5_556 ?
Na1 Na6 3.69(3) . ?
Na2 OW5 2.310(15) 5_567 ?
Na2 OW5 2.310(15) . ?
Na2 Na3 2.360(15) 5_567 ?
Na2 Na3 2.360(15) . ?
Na2 O3C 2.84(2) 2_557 ?
Na2 O3C 2.84(2) 5_567 ?
Na2 O3C 2.84(2) 6_565 ?
Na3 OW7 1.11(2) . ?
Na3 O2'B 2.23(3) 3_455 ?
Na3 O2'B 2.23(3) 8_455 ?
Na3 O1C 2.39(2) 6_565 ?
Na3 O2B 2.47(2) 3_455 ?
Na3 O2B 2.47(2) 8_455 ?
Na3 OW5 2.95(2) 5_567 ?
Na3 S1C 3.314(12) 6_565 ?
Na4 Na1 2.404(13) 3 ?
Na4 Na1 2.404(12) 7_556 ?
Na4 Na5 3.30(3) 7_556 ?
Na4 Na5 3.30(3) 3 ?
Na4 Na4 3.38(3) 5_666 ?
Na5 OW8 2.81(8) 4_546 ?
Na5 OW8 2.81(8) 7_556 ?
Na5 OW2 2.91(8) 5_556 ?
Na5 Na4 3.30(3) 3_445 ?
Na5 Na4 3.30(3) 7_556 ?
Na5 Na1 4.00(3) 5_556 ?
Na6 OW2 2.15(8) . ?
Na6 O1'B 2.27(4) . ?
Na6 O1'B 2.27(4) 6 ?
Na6 O1B 2.40(3) 6 ?
Na6 OW1 2.44(6) . ?
Na6 OW6 3.00(4) 7_557 ?
O2'B Na3 2.23(3) 3_545 ?
O2'C O3'C 1.70(5) . ?
OW2 Na5 2.91(8) 5_556 ?
OW5 OW6 1.08(2) . ?
OW5 Na3 2.95(2) 5_567 ?
OW6 Na6 3.00(4) 7_557 ?
OW8 OW8 1.79(14) 6_565 ?
OW8 Na5 2.81(8) 7_556 ?
